data_7105621
loop_
_publ_author_name
'Kitagawa, Daichi'
'Yamashita, Itsuka'
'Kobatake, Seiya'

_publ_section_title
;
 Photoinduced micropatterning by polymorphic crystallization of a
 photochromic diarylethene in a polymer film.
;
_journal_issue 21
_journal_name_full 'Chemical communications (Cambridge, England)'
_journal_page_first 3723
_journal_page_last 3725
_journal_paper_doi 10.1039/c0cc00061b
_journal_volume 46
_journal_year 2010
_chemical_formula_moiety 'C23 H12 F6 N2 O4 S2'
_chemical_formula_sum 'C23 H12 F6 N2 O4 S2'
_chemical_formula_weight 558.49
_chemical_name_systematic
;
1,2-bis(2-methyl-5-nitro-1-benzothiophen-3-yl)perfluorocyclopentene
;
_space_group_IT_number 146
_symmetry_cell_setting trigonal
_symmetry_space_group_name_Hall 'R 3'
_symmetry_space_group_name_H-M 'R 3 :H'
_atom_sites_solution_hydrogens geom
_atom_sites_solution_primary direct
_atom_sites_solution_secondary difmap
_audit_creation_method SHELXL-97
_cell_angle_alpha 90.00
_cell_angle_beta 90.00
_cell_angle_gamma 120.00
_cell_formula_units_Z 18
_cell_length_a 32.1473(15)
_cell_length_b 32.1473(15)
_cell_length_c 11.6175(8)
_cell_measurement_reflns_used 5944
_cell_measurement_temperature 190(2)
_cell_measurement_theta_max 30.0326
_cell_measurement_theta_min 4.0033
_cell_volume 10397.6(10)
_computing_structure_refinement 'SHELXL-97 (Sheldrick, 1997)'
_computing_structure_solution 'SHELXS-97 (Sheldrick, 1990)'
_diffrn_ambient_temperature 190.15
_diffrn_detector_area_resol_mean 14.6199
_diffrn_measured_fraction_theta_full 0.976
_diffrn_measured_fraction_theta_max 0.976
_diffrn_measurement_device_type
;
Mercury CCD (2x2 bin mode)
;
_diffrn_measurement_method dtintegrate.ref
_diffrn_radiation_monochromator 'Graphite Monochromator'
_diffrn_radiation_source 'Rotating Anode'
_diffrn_radiation_type MoK\a
_diffrn_radiation_wavelength 0.71070
_diffrn_reflns_av_R_equivalents 0.0751
_diffrn_reflns_av_sigmaI/netI 0.0811
_diffrn_reflns_limit_h_max 43
_diffrn_reflns_limit_h_min -43
_diffrn_reflns_limit_k_max 37
_diffrn_reflns_limit_k_min -45
_diffrn_reflns_limit_l_max 14
_diffrn_reflns_limit_l_min -16
_diffrn_reflns_number 30925
_diffrn_reflns_theta_full 30.02
_diffrn_reflns_theta_max 30.02
_diffrn_reflns_theta_min 4.01
_exptl_absorpt_coefficient_mu 0.314
_exptl_absorpt_correction_T_max 1.0000
_exptl_absorpt_correction_T_min 0.6533
_exptl_absorpt_correction_type multi-scan
_exptl_absorpt_process_details
;
Higashi, T. (1995). Program for Absorption Correction.
Rigaku Corporation, Tokyo, Japan.
;
_exptl_crystal_colour colorless
_exptl_crystal_density_diffrn 1.605
_exptl_crystal_density_method 'not measured'
_exptl_crystal_description needle
_exptl_crystal_F_000 5076
_exptl_crystal_size_max 0.48
_exptl_crystal_size_mid 0.04
_exptl_crystal_size_min 0.03
_refine_diff_density_max 0.234
_refine_diff_density_min -0.275
_refine_diff_density_rms 0.052
_refine_ls_abs_structure_details 'Flack H D (1983), Acta Cryst. A39, 876-881'
_refine_ls_abs_structure_Flack 0.12(7)
_refine_ls_extinction_method none
_refine_ls_goodness_of_fit_ref 1.104
_refine_ls_hydrogen_treatment constr
_refine_ls_matrix_type full
_refine_ls_number_parameters 799
_refine_ls_number_reflns 11002
_refine_ls_number_restraints 19
_refine_ls_restrained_S_all 1.103
_refine_ls_R_factor_all 0.1046
_refine_ls_R_factor_gt 0.0692
_refine_ls_shift/su_max 0.001
_refine_ls_shift/su_mean 0.000
_refine_ls_structure_factor_coef Fsqd
_refine_ls_weighting_details 'calc w=1/[\s^2^(Fo^2^)+(0.0335P)^2^+10.9846P] where P=(Fo^2^+2Fc^2^)/3'
_refine_ls_weighting_scheme calc
_refine_ls_wR_factor_gt 0.1086
_refine_ls_wR_factor_ref 0.1208
_reflns_number_gt 7851
_reflns_number_total 11002
_reflns_threshold_expression >2sigma(I)
_cod_data_source_file c0cc00061b.txt
_cod_data_source_block shelxl
_cod_depositor_comments
;
The following automatic conversions were performed:
'_symmetry_cell_setting' value 'Trigonal' changed to 'trigonal' according
to '/home/saulius/struct/CIF-dictionaries/cif_core.dic' dictionary named
'cif_core.dic' version 2.4.1 from
2010-06-29.

'_exptl_absorpt_correction_type' value 'Multi-scan' changed
to 'multi-scan' according to
'/home/saulius/struct/CIF-dictionaries/cif_core.dic' dictionary named
'cif_core.dic' version 2.4.1 from 2010-06-29.

Automatic conversion script
Id: cif_fix_enum 1527 2010-12-29 10:47:43Z saulius 
;
_cod_original_sg_symbol_H-M 'R3(h) '
_cod_database_code 7105621

loop_
_symmetry_equiv_pos_as_xyz
'x, y, z'
'-y, x-y, z'
'-x+y, -x, z'
'x+2/3, y+1/3, z+1/3'
'-y+2/3, x-y+1/3, z+1/3'
'-x+y+2/3, -x+1/3, z+1/3'
'x+1/3, y+2/3, z+2/3'
'-y+1/3, x-y+2/3, z+2/3'
'-x+y+1/3, -x+2/3, z+2/3'

loop_
_atom_site_label
_atom_site_type_symbol
_atom_site_fract_x
_atom_site_fract_y
_atom_site_fract_z
_atom_site_U_iso_or_equiv
_atom_site_adp_type
_atom_site_occupancy
_atom_site_symmetry_multiplicity
_atom_site_calc_flag
_atom_site_refinement_flags
_atom_site_disorder_assembly
_atom_site_disorder_group
S1 S 0.26656(4) 0.25508(4) 0.40831(9) 0.0396(2) Uani 1 1 d . . .
S2 S 0.31318(4) 0.10522(4) 0.30431(10) 0.0427(3) Uani 1 1 d . A .
S3 S 0.00911(3) 0.26549(4) 0.89848(9) 0.0364(2) Uani 1 1 d . . .
S4 S 0.20886(4) 0.31395(4) 0.80288(10) 0.0406(2) Uani 1 1 d . B .
F1 F 0.0989(4) 0.1055(5) 0.3697(9) 0.073(3) Uani 0.504(9) 1 d PD A 1
F2 F 0.1130(3) 0.1064(3) 0.5520(11) 0.060(3) Uani 0.504(9) 1 d PD A 1
F3 F 0.0567(5) 0.0101(7) 0.418(2) 0.135(12) Uani 0.504(9) 1 d PD A 1
F4 F 0.1051(3) 0.0242(3) 0.5582(7) 0.095(4) Uani 0.504(9) 1 d PD A 1
F5 F 0.1170(6) 0.0156(6) 0.2703(14) 0.105(6) Uani 0.504(9) 1 d PD A 1
F6 F 0.1462(5) -0.0023(5) 0.4186(14) 0.089(5) Uani 0.504(9) 1 d PD A 1
C7 C 0.1011(5) 0.0371(5) 0.4506(12) 0.056(5) Uani 0.504(9) 1 d PD A 1
F1B F 0.1128(5) 0.0877(6) 0.5677(14) 0.183(10) Uani 0.496(9) 1 d PD A 2
F2B F 0.0984(5) 0.1148(5) 0.416(2) 0.178(11) Uani 0.496(9) 1 d PD A 2
F3B F 0.0604(7) 0.0101(6) 0.467(2) 0.097(6) Uani 0.496(9) 1 d PD A 2
F4B F 0.0733(3) 0.0414(3) 0.3020(9) 0.096(3) Uani 0.496(9) 1 d PD A 2
F5B F 0.1399(5) 0.0051(5) 0.4597(10) 0.065(3) Uani 0.496(9) 1 d PD A 2
F6B F 0.1282(5) 0.0069(5) 0.2760(13) 0.058(3) Uani 0.496(9) 1 d PD A 2
C7B C 0.0945(6) 0.0400(6) 0.3994(12) 0.056(5) Uani 0.496(9) 1 d PD A 2
F7 F -0.0024(4) 0.0982(3) 0.8650(8) 0.075(3) Uani 0.521(10) 1 d PD B 3
F8 F 0.0044(3) 0.1138(4) 1.0431(11) 0.060(3) Uani 0.521(10) 1 d PD B 3
F9 F 0.0466(6) 0.0585(5) 0.940(2) 0.123(9) Uani 0.521(10) 1 d PD B 3
F10 F 0.0784(3) 0.1075(4) 1.0749(7) 0.103(4) Uani 0.521(10) 1 d PD B 3
F11 F 0.1102(9) 0.1245(10) 0.7898(18) 0.073(5) Uani 0.521(10) 1 d PD B 3
F12 F 0.1510(4) 0.1494(7) 0.9471(15) 0.079(4) Uani 0.521(10) 1 d PD B 3
C30 C 0.0653(5) 0.1034(5) 0.9624(12) 0.067(5) Uani 0.521(10) 1 d PD B 3
F7B F 0.0205(9) 0.1135(6) 1.0706(16) 0.174(10) Uani 0.479(10) 1 d PD B 4
F8B F -0.0180(4) 0.1016(4) 0.9110(19) 0.140(7) Uani 0.479(10) 1 d PD B 4
F9B F 0.0534(8) 0.0630(6) 0.969(2) 0.133(11) Uani 0.479(10) 1 d PD B 4
F10B F 0.0308(3) 0.0722(3) 0.8079(9) 0.099(4) Uani 0.479(10) 1 d PD B 4
F11B F 0.1192(9) 0.1224(10) 0.7837(17) 0.058(3) Uani 0.479(10) 1 d PD B 4
F12B F 0.1335(5) 0.1407(6) 0.9647(16) 0.075(4) Uani 0.479(10) 1 d PD B 4
C30B C 0.0516(5) 0.0949(5) 0.9062(13) 0.067(6) Uani 0.479(10) 1 d PD B 4
O1 O 0.27146(14) 0.24172(15) 0.9498(3) 0.0723(11) Uani 1 1 d . . .
O2 O 0.30757(11) 0.30768(13) 0.8517(3) 0.0581(9) Uani 1 1 d . . .
O3 O 0.25894(19) 0.09674(15) -0.2186(3) 0.0821(13) Uani 1 1 d . . .
O4 O 0.33026(17) 0.11701(12) -0.1552(3) 0.0738(12) Uani 1 1 d . . .
O5 O 0.01902(13) 0.27281(14) 1.4358(3) 0.0644(10) Uani 1 1 d . . .
O6 O 0.02511(12) 0.33153(13) 1.3333(3) 0.0604(9) Uani 1 1 d . . .
O7 O 0.15490(13) 0.25240(14) 0.2856(3) 0.0634(10) Uani 1 1 d . . .
O8 O 0.20226(12) 0.32535(13) 0.3421(3) 0.0666(10) Uani 1 1 d . . .
N1 N 0.28172(14) 0.26383(16) 0.8582(3) 0.0465(9) Uani 1 1 d . . .
N2 N 0.2877(2) 0.10533(13) -0.1404(4) 0.0577(11) Uani 1 1 d . A .
N3 N 0.02398(12) 0.29275(15) 1.3443(3) 0.0468(9) Uani 1 1 d . . .
N4 N 0.17485(13) 0.28251(16) 0.3618(3) 0.0464(9) Uani 1 1 d . B .
C1 C 0.22679(14) 0.19830(15) 0.3553(4) 0.0405(10) Uani 1 1 d . . .
C2 C 0.20734(14) 0.16490(14) 0.4398(4) 0.0377(9) Uani 1 1 d . . .
C3 C 0.22399(13) 0.18436(14) 0.5534(4) 0.0352(9) Uani 1 1 d . . .
C4 C 0.25633(13) 0.23417(13) 0.5492(4) 0.0334(9) Uani 1 1 d . . .
C5 C 0.17232(13) 0.11346(14) 0.4194(4) 0.0405(10) Uani 1 1 d . A .
C6 C 0.11974(17) 0.09132(17) 0.4516(6) 0.0644(17) Uani 1 1 d . . .
C8 C 0.13606(16) 0.03163(16) 0.3739(5) 0.0488(12) Uani 1 1 d . . .
C9 C 0.18056(13) 0.08048(13) 0.3705(4) 0.0354(9) Uani 1 1 d . A .
C10 C 0.26433(15) 0.09599(13) 0.3886(4) 0.0351(9) Uani 1 1 d . A .
C11 C 0.22629(14) 0.08842(13) 0.3219(3) 0.0334(9) Uani 1 1 d . . .
C12 C 0.23551(13) 0.09027(12) 0.2001(3) 0.0314(8) Uani 1 1 d . A .
C13 C 0.28270(13) 0.09986(13) 0.1782(3) 0.0328(8) Uani 1 1 d . . .
C14 C 0.21777(18) 0.19259(18) 0.2283(4) 0.0539(12) Uani 1 1 d . . .
H14A H 0.2397 0.1844 0.1927 0.081 Uiso 1 1 calc R . .
H14B H 0.2224 0.2222 0.1964 0.081 Uiso 1 1 calc R . .
H14C H 0.1854 0.1675 0.2142 0.081 Uiso 1 1 calc R . .
C15 C 0.26930(17) 0.09674(18) 0.5155(4) 0.0509(12) Uani 1 1 d . . .
H15A H 0.2885 0.1293 0.5413 0.076 Uiso 1 1 calc R A .
H15B H 0.2845 0.0787 0.5371 0.076 Uiso 1 1 calc R . .
H15C H 0.2381 0.0827 0.5504 0.076 Uiso 1 1 calc R . .
C16 C 0.21264(14) 0.16125(14) 0.6601(4) 0.0435(10) Uani 1 1 d . . .
H16 H 0.1920 0.1282 0.6638 0.052 Uiso 1 1 calc R . .
C17 C 0.23182(15) 0.18703(16) 0.7599(4) 0.0444(11) Uani 1 1 d . . .
H17 H 0.2244 0.1718 0.8312 0.053 Uiso 1 1 calc R . .
C18 C 0.26253(14) 0.23639(15) 0.7513(4) 0.0390(9) Uani 1 1 d . . .
C19 C 0.27599(13) 0.26111(15) 0.6492(4) 0.0358(9) Uani 1 1 d . . .
H19 H 0.2971 0.2941 0.6466 0.043 Uiso 1 1 calc R . .
C20 C 0.20620(15) 0.08562(14) 0.1063(4) 0.0398(9) Uani 1 1 d . . .
H20 H 0.1750 0.0794 0.1186 0.048 Uiso 1 1 calc R A .
C21 C 0.22343(17) 0.09024(14) -0.0038(4) 0.0438(11) Uani 1 1 d . A .
H21 H 0.2038 0.0866 -0.0662 0.053 Uiso 1 1 calc R . .
C22 C 0.27060(16) 0.10044(14) -0.0219(3) 0.0394(10) Uani 1 1 d . . .
C23 C 0.30082(16) 0.10510(13) 0.0668(4) 0.0397(10) Uani 1 1 d . A .
H23 H 0.3320 0.1115 0.0532 0.048 Uiso 1 1 calc R . .
C24 C 0.02627(14) 0.22532(14) 0.8489(4) 0.0395(10) Uani 1 1 d . . .
C25 C 0.04145(13) 0.20750(13) 0.9341(4) 0.0341(9) Uani 1 1 d . . .
C26 C 0.03881(13) 0.22595(13) 1.0469(4) 0.0349(9) Uani 1 1 d . . .
C27 C 0.02180(12) 0.25832(13) 1.0403(3) 0.0307(8) Uani 1 1 d . . .
C28 C 0.05885(15) 0.17329(15) 0.9207(4) 0.0413(10) Uani 1 1 d . B .
C29 C 0.0282(2) 0.12097(18) 0.9521(6) 0.0640(16) Uani 1 1 d . . .
C31 C 0.10573(19) 0.13717(17) 0.8859(5) 0.0527(13) Uani 1 1 d . . .
C32 C 0.10081(15) 0.18138(15) 0.8786(4) 0.0402(10) Uani 1 1 d . B .
C33 C 0.17158(15) 0.26597(16) 0.8900(4) 0.0389(10) Uani 1 1 d . B .
C34 C 0.13899(15) 0.22692(15) 0.8281(4) 0.0373(9) Uani 1 1 d . . .
C35 C 0.14407(13) 0.23513(14) 0.7061(4) 0.0341(9) Uani 1 1 d . B .
C36 C 0.18127(13) 0.28228(14) 0.6788(3) 0.0315(8) Uani 1 1 d . . .
C37 C 0.02254(17) 0.21467(18) 0.7222(4) 0.0521(12) Uani 1 1 d . . .
H37A H 0.0489 0.2408 0.6828 0.078 Uiso 1 1 calc R . .
H37B H -0.0072 0.2108 0.6933 0.078 Uiso 1 1 calc R . .
H37C H 0.0234 0.1856 0.7096 0.078 Uiso 1 1 calc R . .
C38 C 0.17821(18) 0.27110(19) 1.0177(4) 0.0565(13) Uani 1 1 d . . .
H38A H 0.1559 0.2414 1.0541 0.085 Uiso 1 1 calc R B .
H38B H 0.1725 0.2961 1.0441 0.085 Uiso 1 1 calc R . .
H38C H 0.2104 0.2791 1.0367 0.085 Uiso 1 1 calc R . .
C39 C 0.05173(15) 0.21678(14) 1.1555(4) 0.0427(10) Uani 1 1 d . . .
H39 H 0.0641 0.1962 1.1621 0.051 Uiso 1 1 calc R . .
C40 C 0.04612(15) 0.23820(16) 1.2517(4) 0.0430(10) Uani 1 1 d . . .
H40 H 0.0532 0.2311 1.3243 0.052 Uiso 1 1 calc R . .
C41 C 0.02978(13) 0.27051(14) 1.2396(4) 0.0378(9) Uani 1 1 d . . .
C42 C 0.01733(13) 0.28158(14) 1.1367(4) 0.0353(9) Uani 1 1 d . . .
H42 H 0.0065 0.3034 1.1312 0.042 Uiso 1 1 calc R . .
C43 C 0.11866(14) 0.20401(15) 0.6151(4) 0.0411(10) Uani 1 1 d . . .
H43 H 0.0946 0.1728 0.6308 0.049 Uiso 1 1 calc R B .
C44 C 0.12903(14) 0.21930(15) 0.5032(4) 0.0384(9) Uani 1 1 d . B .
H44 H 0.1125 0.1986 0.4428 0.046 Uiso 1 1 calc R . .
C45 C 0.16496(14) 0.26661(15) 0.4816(3) 0.0347(9) Uani 1 1 d . . .
C46 C 0.19139(13) 0.29877(14) 0.5673(4) 0.0344(9) Uani 1 1 d . B .
H46 H 0.2150 0.3301 0.5505 0.041 Uiso 1 1 calc R . .

loop_
_atom_site_aniso_label
_atom_site_aniso_U_11
_atom_site_aniso_U_22
_atom_site_aniso_U_33
_atom_site_aniso_U_23
_atom_site_aniso_U_13
_atom_site_aniso_U_12
S1 0.0416(6) 0.0349(5) 0.0396(6) 0.0018(4) 0.0026(5) 0.0173(5)
S2 0.0393(6) 0.0539(7) 0.0429(7) -0.0063(5) -0.0047(5) 0.0292(5)
S3 0.0338(5) 0.0373(5) 0.0358(6) 0.0022(4) 0.0006(4) 0.0160(4)
S4 0.0387(5) 0.0440(6) 0.0395(6) -0.0040(5) -0.0031(5) 0.0209(5)
F1 0.038(4) 0.105(8) 0.084(6) 0.006(5) -0.005(4) 0.042(5)
F2 0.036(4) 0.052(5) 0.086(7) -0.017(4) 0.020(3) 0.019(4)
F3 0.028(5) 0.083(9) 0.25(3) -0.094(14) 0.037(9) -0.005(5)
F4 0.124(8) 0.071(5) 0.091(7) 0.016(4) 0.060(6) 0.050(5)
F5 0.053(7) 0.123(12) 0.085(8) -0.071(8) -0.003(5) 0.002(6)
F6 0.075(5) 0.035(4) 0.149(13) 0.005(6) 0.044(7) 0.021(4)
C7 0.043(7) 0.037(6) 0.068(13) -0.017(7) 0.026(8) 0.005(5)
F1B 0.098(9) 0.162(15) 0.137(13) -0.116(11) 0.089(9) -0.049(8)
F2B 0.047(6) 0.076(7) 0.40(3) -0.040(13) 0.061(12) 0.024(5)
F3B 0.077(9) 0.042(6) 0.130(12) -0.023(7) 0.055(8) -0.002(5)
F4B 0.074(5) 0.112(7) 0.118(8) -0.024(6) -0.016(5) 0.058(5)
F5B 0.064(6) 0.042(5) 0.076(7) 0.015(5) 0.005(5) 0.016(4)
F6B 0.040(5) 0.045(4) 0.070(6) -0.023(3) 0.010(4) 0.007(4)
C7B 0.050(9) 0.052(7) 0.052(11) -0.005(7) 0.021(8) 0.015(6)
F7 0.086(7) 0.044(4) 0.082(6) -0.008(3) -0.003(5) 0.023(4)
F8 0.059(4) 0.052(5) 0.071(7) 0.031(4) 0.051(4) 0.028(3)
F9 0.068(6) 0.041(6) 0.26(2) -0.005(8) 0.075(10) 0.029(5)
F10 0.120(7) 0.148(9) 0.081(6) 0.072(6) 0.055(5) 0.097(7)
F11 0.101(11) 0.071(6) 0.081(7) -0.004(5) 0.040(6) 0.068(7)
F12 0.071(7) 0.127(8) 0.081(6) 0.035(5) 0.030(6) 0.081(7)
C30 0.085(10) 0.060(8) 0.077(13) 0.032(8) 0.046(9) 0.051(8)
F7B 0.37(3) 0.080(9) 0.103(12) 0.062(8) 0.141(15) 0.132(15)
F8B 0.058(6) 0.053(5) 0.30(2) -0.017(9) 0.040(9) 0.020(4)
F9B 0.134(14) 0.074(12) 0.21(2) 0.097(13) 0.069(12) 0.064(11)
F10B 0.072(5) 0.081(6) 0.119(9) -0.030(6) 0.021(5) 0.020(4)
F11B 0.084(8) 0.059(6) 0.060(7) 0.011(5) 0.039(5) 0.058(6)
F12B 0.085(9) 0.088(8) 0.089(10) 0.002(6) -0.005(8) 0.071(8)
C30B 0.079(11) 0.051(9) 0.086(16) 0.019(9) 0.041(10) 0.044(8)
O1 0.083(3) 0.102(3) 0.040(2) 0.007(2) 0.0016(19) 0.052(2)
O2 0.0449(18) 0.062(2) 0.061(2) -0.0143(18) -0.0173(16) 0.0219(17)
O3 0.148(4) 0.083(3) 0.030(2) 0.0070(19) 0.005(2) 0.069(3)
O4 0.104(3) 0.054(2) 0.059(3) 0.0109(17) 0.043(2) 0.036(2)
O5 0.070(2) 0.083(3) 0.031(2) 0.0013(18) 0.0051(16) 0.032(2)
O6 0.069(2) 0.059(2) 0.054(2) -0.0123(17) 0.0038(17) 0.0335(18)
O7 0.066(2) 0.091(3) 0.0284(19) -0.0023(18) -0.0050(16) 0.036(2)
O8 0.057(2) 0.072(2) 0.056(2) 0.0265(19) 0.0080(17) 0.0214(19)
N1 0.043(2) 0.068(3) 0.041(2) -0.007(2) -0.0079(17) 0.036(2)
N2 0.101(4) 0.038(2) 0.037(3) 0.0080(18) 0.021(3) 0.037(2)
N3 0.0340(19) 0.057(2) 0.037(2) -0.0052(19) 0.0014(16) 0.0133(18)
N4 0.037(2) 0.072(3) 0.036(2) 0.009(2) 0.0020(17) 0.031(2)
C1 0.036(2) 0.044(2) 0.044(3) -0.005(2) 0.0018(19) 0.0219(19)
C2 0.035(2) 0.037(2) 0.044(3) -0.0060(19) 0.0072(18) 0.0207(18)
C3 0.033(2) 0.032(2) 0.044(3) 0.0020(18) 0.0050(18) 0.0193(17)
C4 0.0293(19) 0.0307(19) 0.041(3) 0.0043(17) 0.0052(17) 0.0157(16)
C5 0.028(2) 0.037(2) 0.052(3) -0.0082(19) 0.0039(18) 0.0130(17)
C6 0.047(3) 0.045(3) 0.093(5) -0.026(3) 0.017(3) 0.017(2)
C8 0.044(2) 0.039(2) 0.056(3) -0.010(2) 0.008(2) 0.016(2)
C9 0.038(2) 0.032(2) 0.037(2) -0.0084(17) 0.0038(18) 0.0180(17)
C10 0.046(2) 0.033(2) 0.033(2) -0.0010(17) -0.0011(18) 0.0244(19)
C11 0.036(2) 0.034(2) 0.030(2) -0.0059(16) -0.0017(17) 0.0171(17)
C12 0.039(2) 0.0275(18) 0.029(2) -0.0052(16) 0.0025(17) 0.0176(16)
C13 0.039(2) 0.0302(19) 0.032(2) -0.0034(16) 0.0013(17) 0.0196(17)
C14 0.058(3) 0.055(3) 0.048(3) -0.006(2) 0.001(2) 0.028(2)
C15 0.062(3) 0.067(3) 0.031(3) -0.004(2) -0.007(2) 0.039(3)
C16 0.040(2) 0.030(2) 0.061(3) 0.006(2) 0.011(2) 0.0183(18)
C17 0.043(2) 0.051(3) 0.045(3) 0.011(2) 0.012(2) 0.028(2)
C18 0.034(2) 0.045(2) 0.044(3) -0.003(2) 0.0033(18) 0.0246(19)
C19 0.032(2) 0.040(2) 0.040(3) -0.0008(19) -0.0027(18) 0.0211(18)
C20 0.045(2) 0.045(2) 0.036(2) -0.0065(19) -0.0058(19) 0.027(2)
C21 0.067(3) 0.030(2) 0.035(3) -0.0043(18) -0.010(2) 0.026(2)
C22 0.063(3) 0.033(2) 0.022(2) 0.0021(16) 0.0100(19) 0.023(2)
C23 0.050(2) 0.0298(19) 0.042(3) 0.0007(18) 0.016(2) 0.0219(18)
C24 0.034(2) 0.038(2) 0.041(3) 0.0029(19) 0.0099(18) 0.0143(18)
C25 0.033(2) 0.034(2) 0.035(2) 0.0040(17) 0.0115(17) 0.0163(17)
C26 0.0290(19) 0.0295(19) 0.044(3) 0.0049(17) 0.0072(17) 0.0130(16)
C27 0.0198(16) 0.0320(19) 0.036(2) 0.0059(16) 0.0038(15) 0.0101(15)
C28 0.048(2) 0.042(2) 0.039(3) 0.0053(19) 0.014(2) 0.026(2)
C29 0.066(4) 0.048(3) 0.084(5) 0.019(3) 0.037(3) 0.034(3)
C31 0.066(3) 0.055(3) 0.053(3) 0.019(2) 0.032(3) 0.042(3)
C32 0.052(2) 0.046(2) 0.031(2) 0.0041(18) 0.0116(19) 0.030(2)
C33 0.042(2) 0.057(3) 0.031(2) 0.003(2) 0.0033(18) 0.034(2)
C34 0.039(2) 0.041(2) 0.036(3) 0.0067(18) 0.0095(18) 0.0236(19)
C35 0.0308(19) 0.042(2) 0.036(2) 0.0037(18) 0.0061(17) 0.0231(18)
C36 0.0281(18) 0.040(2) 0.027(2) 0.0013(17) 0.0003(16) 0.0180(17)
C37 0.049(3) 0.057(3) 0.047(3) -0.006(2) 0.004(2) 0.023(2)
C38 0.071(3) 0.080(4) 0.037(3) -0.009(2) -0.004(2) 0.053(3)
C39 0.045(2) 0.041(2) 0.048(3) 0.010(2) 0.010(2) 0.026(2)
C40 0.042(2) 0.054(3) 0.033(3) 0.009(2) 0.0078(19) 0.024(2)
C41 0.031(2) 0.042(2) 0.037(3) -0.0033(19) 0.0033(17) 0.0165(18)
C42 0.0308(19) 0.0337(19) 0.039(2) 0.0008(17) 0.0028(17) 0.0141(16)
C43 0.039(2) 0.041(2) 0.045(3) 0.002(2) 0.007(2) 0.0205(19)
C44 0.041(2) 0.046(2) 0.029(2) 0.0002(18) 0.0020(18) 0.0219(19)
C45 0.036(2) 0.050(2) 0.027(2) 0.0052(18) 0.0033(17) 0.0277(19)
C46 0.0295(19) 0.039(2) 0.038(2) 0.0093(18) 0.0038(17) 0.0195(17)

loop_
_atom_type_symbol
_atom_type_description
_atom_type_scat_dispersion_real
_atom_type_scat_dispersion_imag
_atom_type_scat_source
C C 0.0033 0.0016 'International Tables Vol C Tables 4.2.6.8 and 6.1.1.4'
H H 0.0000 0.0000 'International Tables Vol C Tables 4.2.6.8 and 6.1.1.4'
N N 0.0061 0.0033 'International Tables Vol C Tables 4.2.6.8 and 6.1.1.4'
O O 0.0106 0.0060 'International Tables Vol C Tables 4.2.6.8 and 6.1.1.4'
F F 0.0171 0.0103 'International Tables Vol C Tables 4.2.6.8 and 6.1.1.4'
S S 0.1246 0.1234 'International Tables Vol C Tables 4.2.6.8 and 6.1.1.4'

loop_
_geom_angle_atom_site_label_1
_geom_angle_atom_site_label_2
_geom_angle_atom_site_label_3
_geom_angle
_geom_angle_site_symmetry_1
_geom_angle_site_symmetry_3
_geom_angle_publ_flag
C1 S1 C4 91.7(2) . . ?
C13 S2 C10 92.38(19) . . ?
C24 S3 C27 91.9(2) . . ?
C33 S4 C36 92.3(2) . . ?
F3 C7 F4 107.7(15) . . ?
F3 C7 C8 112.6(12) . . ?
F4 C7 C8 108.8(10) . . ?
F3 C7 C6 115.8(15) . . ?
F4 C7 C6 107.5(9) . . ?
C8 C7 C6 104.2(8) . . ?
F3B C7B F4B 106.4(14) . . ?
F3B C7B C8 118.5(15) . . ?
F4B C7B C8 110.5(9) . . ?
F3B C7B C6 110.5(13) . . ?
F4B C7B C6 107.5(11) . . ?
C8 C7B C6 103.0(9) . . ?
F9 C30 F10 104.6(15) . . ?
F9 C30 C31 116.3(12) . . ?
F10 C30 C31 112.6(10) . . ?
F9 C30 C29 112.4(13) . . ?
F10 C30 C29 107.2(9) . . ?
C31 C30 C29 103.6(8) . . ?
F9B C30B F10B 105.0(16) . . ?
F9B C30B C29 119.2(15) . . ?
F10B C30B C29 111.1(11) . . ?
F9B C30B C31 107.3(14) . . ?
F10B C30B C31 111.8(10) . . ?
C29 C30B C31 102.5(9) . . ?
O2 N1 O1 123.2(4) . . ?
O2 N1 C18 118.5(4) . . ?
O1 N1 C18 118.3(4) . . ?
O3 N2 O4 124.0(5) . . ?
O3 N2 C22 118.3(5) . . ?
O4 N2 C22 117.6(5) . . ?
O5 N3 O6 123.7(4) . . ?
O5 N3 C41 119.0(4) . . ?
O6 N3 C41 117.3(4) . . ?
O7 N4 O8 123.2(4) . . ?
O7 N4 C45 118.3(4) . . ?
O8 N4 C45 118.5(4) . . ?
C2 C1 C14 129.2(4) . . ?
C2 C1 S1 112.4(3) . . ?
C14 C1 S1 118.3(3) . . ?
C1 C2 C3 113.2(4) . . ?
C1 C2 C5 124.1(4) . . ?
C3 C2 C5 122.7(4) . . ?
C16 C3 C4 118.9(4) . . ?
C16 C3 C2 129.7(4) . . ?
C4 C3 C2 111.4(4) . . ?
C19 C4 C3 121.6(4) . . ?
C19 C4 S1 127.2(3) . . ?
C3 C4 S1 111.2(3) . . ?
C9 C5 C2 127.6(3) . . ?
C9 C5 C6 110.3(3) . . ?
C2 C5 C6 122.1(3) . . ?
F2B C6 F1B 104.4(10) . . ?
F2 C6 F1 107.0(7) . . ?
F1B C6 F1 129.1(10) . . ?
F2B C6 C5 115.7(9) . . ?
F2 C6 C5 113.2(6) . . ?
F1B C6 C5 112.4(8) . . ?
F1 C6 C5 106.8(6) . . ?
F2B C6 C7 129.1(10) . . ?
F2 C6 C7 112.4(8) . . ?
F1 C6 C7 113.4(9) . . ?
C5 C6 C7 104.0(6) . . ?
F2B C6 C7B 110.0(10) . . ?
F1B C6 C7B 108.6(9) . . ?
C5 C6 C7B 105.7(6) . . ?
F6B C8 F5B 107.6(8) . . ?
F5 C8 F6 106.2(9) . . ?
F5 C8 C9 113.1(9) . . ?
F6B C8 C9 113.3(7) . . ?
F5B C8 C9 109.7(7) . . ?
F6 C8 C9 110.9(7) . . ?
F5 C8 C7 110.6(9) . . ?
F6B C8 C7 129.7(8) . . ?
F6 C8 C7 110.5(8) . . ?
C9 C8 C7 105.6(6) . . ?
F6B C8 C7B 110.4(8) . . ?
F5B C8 C7B 109.4(8) . . ?
F6 C8 C7B 129.8(8) . . ?
C9 C8 C7B 106.3(7) . . ?
C5 C9 C11 126.9(4) . . ?
C5 C9 C8 110.7(3) . . ?
C11 C9 C8 122.4(3) . . ?
C11 C10 C15 130.4(4) . . ?
C11 C10 S2 111.2(3) . . ?
C15 C10 S2 118.3(3) . . ?
C10 C11 C12 113.8(3) . . ?
C10 C11 C9 122.8(4) . . ?
C12 C11 C9 123.4(3) . . ?
C20 C12 C13 118.4(4) . . ?
C20 C12 C11 130.3(4) . . ?
C13 C12 C11 111.2(3) . . ?
C23 C13 C12 122.1(4) . . ?
C23 C13 S2 126.5(3) . . ?
C12 C13 S2 111.4(3) . . ?
C17 C16 C3 120.5(4) . . ?
C16 C17 C18 118.3(4) . . ?
C19 C18 C17 124.1(4) . . ?
C19 C18 N1 117.9(4) . . ?
C17 C18 N1 118.0(4) . . ?
C18 C19 C4 116.5(4) . . ?
C21 C20 C12 120.0(4) . . ?
C20 C21 C22 119.8(4) . . ?
C23 C22 C21 122.6(4) . . ?
C23 C22 N2 119.2(4) . . ?
C21 C22 N2 118.2(4) . . ?
C22 C23 C13 117.0(4) . . ?
C25 C24 C37 128.7(4) . . ?
C25 C24 S3 112.9(3) . . ?
C37 C24 S3 118.4(3) . . ?
C24 C25 C26 112.3(4) . . ?
C24 C25 C28 126.4(4) . . ?
C26 C25 C28 121.4(4) . . ?
C27 C26 C39 118.2(4) . . ?
C27 C26 C25 112.1(4) . . ?
C39 C26 C25 129.7(4) . . ?
C42 C27 C26 122.5(4) . . ?
C42 C27 S3 126.6(3) . . ?
C26 C27 S3 110.8(3) . . ?
C32 C28 C25 128.3(4) . . ?
C32 C28 C29 109.8(4) . . ?
C25 C28 C29 121.9(4) . . ?
F8 C29 F7 108.6(8) . . ?
F7 C29 F7B 129.0(11) . . ?
F8B C29 F7B 101.9(10) . . ?
F8 C29 C30B 129.5(9) . . ?
F8B C29 C30B 110.9(9) . . ?
F7B C29 C30B 110.7(10) . . ?
F8 C29 C28 113.9(7) . . ?
F7 C29 C28 108.5(6) . . ?
F8B C29 C28 112.1(7) . . ?
F7B C29 C28 113.0(9) . . ?
C30B C29 C28 108.2(7) . . ?
F8 C29 C30 112.1(8) . . ?
F7 C29 C30 110.2(8) . . ?
C28 C29 C30 103.4(6) . . ?
F11 C31 F12B 120.3(14) . . ?
F12B C31 F11B 108.7(10) . . ?
F11 C31 F12 105.2(10) . . ?
F11 C31 C30 120.3(15) . . ?
F12 C31 C30 106.7(9) . . ?
F11 C31 C32 110.4(12) . . ?
F12B C31 C32 111.3(9) . . ?
F11B C31 C32 117.3(10) . . ?
F12 C31 C32 109.2(8) . . ?
C30 C31 C32 104.7(6) . . ?
F12B C31 C30B 113.2(9) . . ?
F11B C31 C30B 102.9(12) . . ?
C32 C31 C30B 103.1(6) . . ?
C28 C32 C34 126.6(4) . . ?
C28 C32 C31 111.6(4) . . ?
C34 C32 C31 121.8(4) . . ?
C34 C33 C38 128.5(4) . . ?
C34 C33 S4 112.5(3) . . ?
C38 C33 S4 119.0(3) . . ?
C33 C34 C35 112.6(4) . . ?
C33 C34 C32 125.1(4) . . ?
C35 C34 C32 122.3(4) . . ?
C43 C35 C36 118.2(4) . . ?
C43 C35 C34 129.8(4) . . ?
C36 C35 C34 112.0(4) . . ?
C46 C36 C35 122.1(4) . . ?
C46 C36 S4 127.2(3) . . ?
C35 C36 S4 110.7(3) . . ?
C40 C39 C26 120.0(4) . . ?
C39 C40 C41 119.2(4) . . ?
C42 C41 C40 123.8(4) . . ?
C42 C41 N3 118.3(4) . . ?
C40 C41 N3 117.9(4) . . ?
C41 C42 C27 116.3(4) . . ?
C44 C43 C35 120.6(4) . . ?
C43 C44 C45 118.7(4) . . ?
C46 C45 C44 123.4(4) . . ?
C46 C45 N4 118.7(4) . . ?
C44 C45 N4 117.9(4) . . ?
C36 C46 C45 116.9(4) . . ?

loop_
_geom_bond_atom_site_label_1
_geom_bond_atom_site_label_2
_geom_bond_distance
_geom_bond_site_symmetry_2
_geom_bond_publ_flag
S1 C1 1.736(4) . ?
S1 C4 1.737(4) . ?
S2 C13 1.723(4) . ?
S2 C10 1.746(4) . ?
S3 C24 1.737(4) . ?
S3 C27 1.740(4) . ?
S4 C33 1.729(4) . ?
S4 C36 1.731(4) . ?
F1 C6 1.366(10) . ?
F2 C6 1.323(12) . ?
F3 C7 1.300(16) . ?
F4 C7 1.342(15) . ?
F5 C8 1.332(16) . ?
F6 C8 1.385(15) . ?
C7 C8 1.512(13) . ?
C7 C6 1.535(14) . ?
F1B C6 1.363(17) . ?
F2B C6 1.316(18) . ?
F3B C7B 1.301(16) . ?
F4B C7B 1.333(15) . ?
F5B C8 1.356(13) . ?
F6B C8 1.337(15) . ?
C7B C8 1.519(15) . ?
C7B C6 1.552(15) . ?
F7 C29 1.345(10) . ?
F8 C29 1.257(12) . ?
F9 C30 1.284(16) . ?
F10 C30 1.360(15) . ?
F11 C31 1.22(2) . ?
F12 C31 1.486(16) . ?
C30 C31 1.499(14) . ?
C30 C29 1.557(14) . ?
F7B C29 1.398(17) . ?
F8B C29 1.377(15) . ?
F9B C30B 1.283(16) . ?
F10B C30B 1.340(15) . ?
F11B C31 1.422(18) . ?
F12B C31 1.244(18) . ?
C30B C29 1.477(14) . ?
C30B C31 1.603(16) . ?
O1 N1 1.230(5) . ?
O2 N1 1.229(5) . ?
O3 N2 1.225(6) . ?
O4 N2 1.238(6) . ?
O5 N3 1.210(5) . ?
O6 N3 1.236(5) . ?
O7 N4 1.230(5) . ?
O8 N4 1.230(5) . ?
N1 C18 1.468(6) . ?
N2 C22 1.461(6) . ?
N3 C41 1.469(5) . ?
N4 C45 1.462(5) . ?
C1 C2 1.355(6) . ?
C1 C14 1.497(6) . ?
C2 C3 1.444(6) . ?
C2 C5 1.482(5) . ?
C3 C16 1.397(6) . ?
C3 C4 1.408(5) . ?
C4 C19 1.397(6) . ?
C5 C9 1.341(5) . ?
C5 C6 1.516(6) . ?
C8 C9 1.506(6) . ?
C9 C11 1.473(5) . ?
C10 C11 1.363(5) . ?
C10 C15 1.482(6) . ?
C11 C12 1.441(5) . ?
C12 C20 1.398(5) . ?
C12 C13 1.412(5) . ?
C13 C23 1.395(5) . ?
C16 C17 1.379(6) . ?
C17 C18 1.392(6) . ?
C18 C19 1.373(6) . ?
C20 C21 1.372(6) . ?
C21 C22 1.398(6) . ?
C22 C23 1.372(6) . ?
C24 C25 1.351(6) . ?
C24 C37 1.502(6) . ?
C25 C26 1.459(6) . ?
C25 C28 1.470(5) . ?
C26 C27 1.399(5) . ?
C26 C39 1.405(6) . ?
C27 C42 1.394(5) . ?
C28 C32 1.333(5) . ?
C28 C29 1.508(6) . ?
C31 C32 1.509(6) . ?
C32 C34 1.482(6) . ?
C33 C34 1.369(6) . ?
C33 C38 1.496(6) . ?
C34 C35 1.437(5) . ?
C35 C43 1.403(6) . ?
C35 C36 1.420(5) . ?
C36 C46 1.376(5) . ?
C39 C40 1.371(6) . ?
C40 C41 1.386(6) . ?
C41 C42 1.363(6) . ?
C43 C44 1.370(6) . ?
C44 C45 1.398(6) . ?
C45 C46 1.380(6) . ?

loop_
_geom_torsion_atom_site_label_1
_geom_torsion_atom_site_label_2
_geom_torsion_atom_site_label_3
_geom_torsion_atom_site_label_4
_geom_torsion
_geom_torsion_site_symmetry_1
_geom_torsion_site_symmetry_2
_geom_torsion_site_symmetry_3
_geom_torsion_site_symmetry_4
_geom_torsion_publ_flag
C4 S1 C1 C2 -1.1(3) . . . . ?
C4 S1 C1 C14 177.7(3) . . . . ?
C14 C1 C2 C3 -178.3(4) . . . . ?
S1 C1 C2 C3 0.3(4) . . . . ?
C14 C1 C2 C5 1.4(7) . . . . ?
S1 C1 C2 C5 -179.9(3) . . . . ?
C1 C2 C3 C16 -179.1(4) . . . . ?
C5 C2 C3 C16 1.1(6) . . . . ?
C1 C2 C3 C4 0.9(5) . . . . ?
C5 C2 C3 C4 -178.9(3) . . . . ?
C16 C3 C4 C19 -2.1(5) . . . . ?
C2 C3 C4 C19 177.9(3) . . . . ?
C16 C3 C4 S1 178.3(3) . . . . ?
C2 C3 C4 S1 -1.7(4) . . . . ?
C1 S1 C4 C19 -177.9(3) . . . . ?
C1 S1 C4 C3 1.6(3) . . . . ?
C1 C2 C5 C9 70.6(6) . . . . ?
C3 C2 C5 C9 -109.7(5) . . . . ?
C1 C2 C5 C6 -108.0(5) . . . . ?
C3 C2 C5 C6 71.7(6) . . . . ?
C9 C5 C6 F2B -129.4(12) . . . . ?
C2 C5 C6 F2B 49.4(13) . . . . ?
C9 C5 C6 F2 140.1(7) . . . . ?
C2 C5 C6 F2 -41.1(9) . . . . ?
C9 C5 C6 F1B 110.9(10) . . . . ?
C2 C5 C6 F1B -70.3(11) . . . . ?
C9 C5 C6 F1 -102.3(7) . . . . ?
C2 C5 C6 F1 76.5(8) . . . . ?
C9 C5 C6 C7 17.8(8) . . . . ?
C2 C5 C6 C7 -163.4(7) . . . . ?
C9 C5 C6 C7B -7.5(8) . . . . ?
C2 C5 C6 C7B 171.3(7) . . . . ?
F3 C7 C6 F2 90.4(16) . . . . ?
F4 C7 C6 F2 -30.0(12) . . . . ?
C8 C7 C6 F2 -145.4(8) . . . . ?
F3 C7 C6 F1 -31.1(17) . . . . ?
F4 C7 C6 F1 -151.5(9) . . . . ?
C8 C7 C6 F1 93.1(11) . . . . ?
F3 C7 C6 C5 -146.7(14) . . . . ?
F4 C7 C6 C5 92.8(9) . . . . ?
C8 C7 C6 C5 -22.5(10) . . . . ?
F4B C7B C6 F2B 25.3(15) . . . . ?
C8 C7B C6 F2B 142.1(12) . . . . ?
F3B C7B C6 F1B 23.3(19) . . . . ?
F4B C7B C6 F1B 139.0(12) . . . . ?
C8 C7B C6 F1B -104.3(13) . . . . ?
F3B C7B C6 C5 144.1(15) . . . . ?
F4B C7B C6 C5 -100.2(10) . . . . ?
C8 C7B C6 C5 16.6(10) . . . . ?
F3 C7 C8 F5 23.4(19) . . . . ?
F4 C7 C8 F5 142.7(11) . . . . ?
C6 C7 C8 F5 -102.9(12) . . . . ?
F3 C7 C8 F6 -93.9(18) . . . . ?
F4 C7 C8 F6 25.4(12) . . . . ?
C6 C7 C8 F6 139.8(10) . . . . ?
F3 C7 C8 C9 146.1(16) . . . . ?
F4 C7 C8 C9 -94.5(9) . . . . ?
C6 C7 C8 C9 19.9(10) . . . . ?
C6 C7B C8 F5 -133.2(11) . . . . ?
F3B C7B C8 F6B 94.8(16) . . . . ?
F4B C7B C8 F6B -28.3(14) . . . . ?
C6 C7B C8 F6B -142.9(9) . . . . ?
F3B C7B C8 F5B -23.4(17) . . . . ?
F4B C7B C8 F5B -146.5(11) . . . . ?
C6 C7B C8 F5B 98.9(10) . . . . ?
F3B C7B C8 C9 -141.9(14) . . . . ?
F4B C7B C8 C9 95.0(10) . . . . ?
C6 C7B C8 C9 -19.6(9) . . . . ?
C2 C5 C9 C11 -2.3(8) . . . . ?
C6 C5 C9 C11 176.5(4) . . . . ?
C2 C5 C9 C8 175.9(4) . . . . ?
C6 C5 C9 C8 -5.3(6) . . . . ?
F5 C8 C9 C5 111.5(8) . . . . ?
F6B C8 C9 C5 137.8(7) . . . . ?
F5B C8 C9 C5 -101.8(7) . . . . ?
F6 C8 C9 C5 -129.3(7) . . . . ?
C7 C8 C9 C5 -9.6(8) . . . . ?
C7B C8 C9 C5 16.4(7) . . . . ?
F5 C8 C9 C11 -70.2(9) . . . . ?
F6B C8 C9 C11 -43.9(8) . . . . ?
F5B C8 C9 C11 76.4(7) . . . . ?
F6 C8 C9 C11 49.0(8) . . . . ?
C7 C8 C9 C11 168.7(7) . . . . ?
C7B C8 C9 C11 -165.4(6) . . . . ?
C13 S2 C10 C11 0.9(3) . . . . ?
C13 S2 C10 C15 -179.9(3) . . . . ?
C15 C10 C11 C12 -179.7(4) . . . . ?
S2 C10 C11 C12 -0.6(4) . . . . ?
C15 C10 C11 C9 2.0(6) . . . . ?
S2 C10 C11 C9 -178.9(3) . . . . ?
C5 C9 C11 C10 73.3(6) . . . . ?
C8 C9 C11 C10 -104.7(5) . . . . ?
C5 C9 C11 C12 -104.9(5) . . . . ?
C8 C9 C11 C12 77.1(5) . . . . ?
C10 C11 C12 C20 -178.1(4) . . . . ?
C9 C11 C12 C20 0.2(6) . . . . ?
C10 C11 C12 C13 -0.2(5) . . . . ?
C9 C11 C12 C13 178.1(3) . . . . ?
C20 C12 C13 C23 0.4(5) . . . . ?
C11 C12 C13 C23 -177.7(3) . . . . ?
C20 C12 C13 S2 179.0(3) . . . . ?
C11 C12 C13 S2 0.9(4) . . . . ?
C10 S2 C13 C23 177.5(3) . . . . ?
C10 S2 C13 C12 -1.1(3) . . . . ?
C4 C3 C16 C17 1.7(6) . . . . ?
C2 C3 C16 C17 -178.3(4) . . . . ?
C3 C16 C17 C18 0.1(6) . . . . ?
C16 C17 C18 C19 -1.6(6) . . . . ?
C16 C17 C18 N1 178.3(3) . . . . ?
O2 N1 C18 C19 2.3(5) . . . . ?
O1 N1 C18 C19 -177.0(4) . . . . ?
O2 N1 C18 C17 -177.6(3) . . . . ?
O1 N1 C18 C17 3.1(5) . . . . ?
C17 C18 C19 C4 1.2(6) . . . . ?
N1 C18 C19 C4 -178.7(3) . . . . ?
C3 C4 C19 C18 0.7(5) . . . . ?
S1 C4 C19 C18 -179.8(3) . . . . ?
C13 C12 C20 C21 0.2(5) . . . . ?
C11 C12 C20 C21 177.9(4) . . . . ?
C12 C20 C21 C22 -1.1(6) . . . . ?
C20 C21 C22 C23 1.5(6) . . . . ?
C20 C21 C22 N2 -179.7(3) . . . . ?
O3 N2 C22 C23 173.4(4) . . . . ?
O4 N2 C22 C23 -5.1(5) . . . . ?
O3 N2 C22 C21 -5.4(6) . . . . ?
O4 N2 C22 C21 176.0(4) . . . . ?
C21 C22 C23 C13 -0.9(6) . . . . ?
N2 C22 C23 C13 -179.7(3) . . . . ?
C12 C13 C23 C22 -0.1(5) . . . . ?
S2 C13 C23 C22 -178.5(3) . . . . ?
C27 S3 C24 C25 -0.7(3) . . . . ?
C27 S3 C24 C37 179.1(3) . . . . ?
C37 C24 C25 C26 -178.7(4) . . . . ?
S3 C24 C25 C26 1.0(4) . . . . ?
C37 C24 C25 C28 1.0(7) . . . . ?
S3 C24 C25 C28 -179.3(3) . . . . ?
C24 C25 C26 C27 -0.8(5) . . . . ?
C28 C25 C26 C27 179.4(3) . . . . ?
C24 C25 C26 C39 -179.0(4) . . . . ?
C28 C25 C26 C39 1.2(6) . . . . ?
C39 C26 C27 C42 0.1(5) . . . . ?
C25 C26 C27 C42 -178.3(3) . . . . ?
C39 C26 C27 S3 178.7(3) . . . . ?
C25 C26 C27 S3 0.3(4) . . . . ?
C24 S3 C27 C42 178.8(3) . . . . ?
C24 S3 C27 C26 0.2(3) . . . . ?
C24 C25 C28 C32 74.0(7) . . . . ?
C26 C25 C28 C32 -106.2(5) . . . . ?
C24 C25 C28 C29 -103.9(6) . . . . ?
C26 C25 C28 C29 75.9(6) . . . . ?
F9B C30B C29 F8 -8(2) . . . . ?
F10B C30B C29 F8 114.2(13) . . . . ?
C31 C30B C29 F8 -126.3(11) . . . . ?
C31 C30B C29 F7 126.1(9) . . . . ?
F9B C30B C29 F8B -99(2) . . . . ?
F10B C30B C29 F8B 23.0(15) . . . . ?
C31 C30B C29 F8B 142.6(11) . . . . ?
F9B C30B C29 F7B 13(2) . . . . ?
F10B C30B C29 F7B 135.3(14) . . . . ?
C31 C30B C29 F7B -105.1(14) . . . . ?
F9B C30B C29 C28 137.5(17) . . . . ?
F10B C30B C29 C28 -100.3(11) . . . . ?
C31 C30B C29 C28 19.2(10) . . . . ?
F9B C30B C29 C30 53(2) . . . . ?
F10B C30B C29 C30 175(3) . . . . ?
C31 C30B C29 C30 -65.5(17) . . . . ?
C32 C28 C29 F8 141.3(7) . . . . ?
C25 C28 C29 F8 -40.4(9) . . . . ?
C32 C28 C29 F7 -97.5(7) . . . . ?
C25 C28 C29 F7 80.7(8) . . . . ?
C32 C28 C29 F8B -132.6(10) . . . . ?
C25 C28 C29 F8B 45.6(11) . . . . ?
C32 C28 C29 F7B 112.9(11) . . . . ?
C25 C28 C29 F7B -68.9(12) . . . . ?
C32 C28 C29 C30B -10.1(9) . . . . ?
C25 C28 C29 C30B 168.2(7) . . . . ?
C32 C28 C29 C30 19.5(8) . . . . ?
C25 C28 C29 C30 -162.3(7) . . . . ?
F9 C30 C29 F8 84.7(16) . . . . ?
F10 C30 C29 F8 -29.6(13) . . . . ?
C31 C30 C29 F8 -148.9(9) . . . . ?
F9 C30 C29 F7 -36.4(16) . . . . ?
F10 C30 C29 F7 -150.7(9) . . . . ?
C31 C30 C29 F7 90.0(10) . . . . ?
F9 C30 C29 C28 -152.1(14) . . . . ?
F10 C30 C29 C28 93.5(9) . . . . ?
C31 C30 C29 C28 -25.8(10) . . . . ?
F9 C30 C31 F11 22(2) . . . . ?
F10 C30 C31 F11 142.7(14) . . . . ?
C29 C30 C31 F11 -101.8(15) . . . . ?
F9 C30 C31 F12 -97.4(18) . . . . ?
F10 C30 C31 F12 23.3(13) . . . . ?
C29 C30 C31 F12 138.7(10) . . . . ?
F9 C30 C31 C32 146.9(15) . . . . ?
F10 C30 C31 C32 -92.4(10) . . . . ?
C29 C30 C31 C32 23.0(10) . . . . ?
C29 C30 C31 C30B -67.3(17) . . . . ?
F9B C30B C31 F12B -27.2(18) . . . . ?
F10B C30B C31 F12B -141.8(11) . . . . ?
C29 C30B C31 F12B 99.1(11) . . . . ?
F9B C30B C31 F11B 89.9(18) . . . . ?
F10B C30B C31 F11B -24.7(14) . . . . ?
C29 C30B C31 F11B -143.7(12) . . . . ?
F9B C30B C31 C32 -147.6(15) . . . . ?
F10B C30B C31 C32 97.8(10) . . . . ?
C29 C30B C31 C32 -21.3(10) . . . . ?
C25 C28 C32 C34 -4.1(8) . . . . ?
C29 C28 C32 C34 174.0(5) . . . . ?
C25 C28 C32 C31 176.8(5) . . . . ?
C29 C28 C32 C31 -5.1(6) . . . . ?
F11 C31 C32 C28 118.7(14) . . . . ?
F12B C31 C32 C28 -105.0(8) . . . . ?
F11B C31 C32 C28 128.9(13) . . . . ?
F12 C31 C32 C28 -126.1(7) . . . . ?
C30 C31 C32 C28 -12.1(8) . . . . ?
C30B C31 C32 C28 16.7(8) . . . . ?
F11 C31 C32 C34 -60.4(15) . . . . ?
F12B C31 C32 C34 75.9(9) . . . . ?
F11B C31 C32 C34 -50.2(14) . . . . ?
F12 C31 C32 C34 54.8(8) . . . . ?
C30 C31 C32 C34 168.7(7) . . . . ?
C30B C31 C32 C34 -162.4(7) . . . . ?
C36 S4 C33 C34 -0.1(3) . . . . ?
C36 S4 C33 C38 179.5(3) . . . . ?
C38 C33 C34 C35 -178.8(4) . . . . ?
S4 C33 C34 C35 0.7(4) . . . . ?
C38 C33 C34 C32 3.7(7) . . . . ?
S4 C33 C34 C32 -176.8(3) . . . . ?
C28 C32 C34 C33 79.5(6) . . . . ?
C31 C32 C34 C33 -101.5(5) . . . . ?
C28 C32 C34 C35 -97.7(5) . . . . ?
C31 C32 C34 C35 81.2(6) . . . . ?
C33 C34 C35 C43 178.2(4) . . . . ?
C32 C34 C35 C43 -4.2(6) . . . . ?
C33 C34 C35 C36 -1.1(5) . . . . ?
C32 C34 C35 C36 176.5(4) . . . . ?
C43 C35 C36 C46 3.1(5) . . . . ?
C34 C35 C36 C46 -177.5(3) . . . . ?
C43 C35 C36 S4 -178.4(3) . . . . ?
C34 C35 C36 S4 1.0(4) . . . . ?
C33 S4 C36 C46 177.9(3) . . . . ?
C33 S4 C36 C35 -0.5(3) . . . . ?
C27 C26 C39 C40 2.0(6) . . . . ?
C25 C26 C39 C40 -179.9(4) . . . . ?
C26 C39 C40 C41 -3.0(6) . . . . ?
C39 C40 C41 C42 2.0(6) . . . . ?
C39 C40 C41 N3 179.8(4) . . . . ?
O5 N3 C41 C42 155.5(4) . . . . ?
O6 N3 C41 C42 -25.4(5) . . . . ?
O5 N3 C41 C40 -22.4(5) . . . . ?
O6 N3 C41 C40 156.7(4) . . . . ?
C40 C41 C42 C27 0.0(6) . . . . ?
N3 C41 C42 C27 -177.8(3) . . . . ?
C26 C27 C42 C41 -1.0(5) . . . . ?
S3 C27 C42 C41 -179.5(3) . . . . ?
C36 C35 C43 C44 -1.3(6) . . . . ?
C34 C35 C43 C44 179.4(4) . . . . ?
C35 C43 C44 C45 -0.8(6) . . . . ?
C43 C44 C45 C46 1.3(6) . . . . ?
C43 C44 C45 N4 -178.9(3) . . . . ?
O7 N4 C45 C46 172.3(4) . . . . ?
O8 N4 C45 C46 -8.5(5) . . . . ?
O7 N4 C45 C44 -7.6(5) . . . . ?
O8 N4 C45 C44 171.6(4) . . . . ?
C35 C36 C46 C45 -2.7(5) . . . . ?
S4 C36 C46 C45 179.1(3) . . . . ?
C44 C45 C46 C36 0.4(6) . . . . ?
N4 C45 C46 C36 -179.4(3) . . . . ?
